data_1572578
loop_
_publ_author_name
'Luo, Jian-Bin'
'Wei, Jun-Hua'
'He, Zi-Lin'
'Chen, Jing-Hua'
'Peng, Qing-Peng'
'Zhang, Zhi-Zhong'
'Kuang, Dai-Bin'

_publ_section_title
;
 Bisphosphonium cation based metal halide glass scintillators with tunable
 melting points.
;
_journal_issue 39
_journal_name_full 'Chemical science'
_journal_page_first 16338
_journal_page_last 16346
_journal_paper_doi 10.1039/d4sc04229h
_journal_volume 15
_journal_year 2024
_chemical_formula_moiety 'Br4 Mn, C42 H38 F4 P2'
_chemical_formula_sum 'C42 H38 Br4 F4 Mn P2'
_chemical_formula_weight 1055.24
_space_group_crystal_system monoclinic
_space_group_IT_number 14
_space_group_name_Hall '-P 2yn'
_space_group_name_H-M_alt 'P 1 21/n 1'
_atom_sites_solution_hydrogens geom
_atom_sites_solution_primary dual
_audit_creation_date 2023-12-24
_audit_creation_method
;
Olex2 1.5
(compiled 2023.08.24 svn.re1ec1418 for OlexSys, GUI svn.r6817)
;
_audit_update_record
;
2024-04-18 deposited with the CCDC.	2024-09-11 downloaded from the CCDC.
;
_cell_angle_alpha 90
_cell_angle_beta 99.9050(10)
_cell_angle_gamma 90
_cell_formula_units_Z 4
_cell_length_a 13.6889(6)
_cell_length_b 16.4095(7)
_cell_length_c 18.7391(8)
_cell_measurement_reflns_used 9881
_cell_measurement_temperature 150.00
_cell_measurement_theta_max 59.293
_cell_measurement_theta_min 3.691
_cell_volume 4146.6(3)
_computing_cell_refinement 'SAINT V8.38A (Bruker, 2018)'
_computing_data_reduction 'SAINT V8.38A (Bruker, 2018)'
_computing_molecular_graphics 'Olex2 1.5 (Dolomanov et al., 2009)'
_computing_publication_material 'Olex2 1.5 (Dolomanov et al., 2009)'
_computing_structure_refinement 'SHELXL 2014/7 (Sheldrick, 2015)'
_computing_structure_solution 'SHELXT 2014/4 (Sheldrick, 2014)'
_diffrn_ambient_temperature 150.00
_diffrn_measured_fraction_theta_full 0.998
_diffrn_measured_fraction_theta_max 0.995
_diffrn_measurement_device_type 'BRUKER D8 VENTURE PHOTON III'
_diffrn_radiation_type GaK\a
_diffrn_radiation_wavelength 1.34138
_diffrn_reflns_av_R_equivalents 0.0522
_diffrn_reflns_av_unetI/netI 0.0323
_diffrn_reflns_Laue_measured_fraction_full 0.998
_diffrn_reflns_Laue_measured_fraction_max 0.995
_diffrn_reflns_limit_h_max 17
_diffrn_reflns_limit_h_min -17
_diffrn_reflns_limit_k_max 21
_diffrn_reflns_limit_k_min -20
_diffrn_reflns_limit_l_max 23
_diffrn_reflns_limit_l_min -23
_diffrn_reflns_number 69575
_diffrn_reflns_point_group_measured_fraction_full 0.998
_diffrn_reflns_point_group_measured_fraction_max 0.995
_diffrn_reflns_theta_full 53.594
_diffrn_reflns_theta_max 59.374
_diffrn_reflns_theta_min 3.135
_diffrn_source MetalJet
_diffrn_source_current 3.57
_diffrn_source_power 0.24954300000000001
_diffrn_source_voltage 69.9
_exptl_absorpt_coefficient_mu 5.516
_exptl_absorpt_correction_T_max 0.2081
_exptl_absorpt_correction_T_min 0.1016
_exptl_absorpt_correction_type multi-scan
_exptl_absorpt_process_details
;
SADABS-2016/2 (Bruker,2016/2) was used for absorption correction.
wR2(int) was 0.1539 before and 0.0656 after correction.
The Ratio of minimum to maximum transmission is 0.4882.
The \l/2 correction factor is Not present.
;
_exptl_crystal_colour colourless
_exptl_crystal_colour_primary colourless
_exptl_crystal_density_diffrn 1.690
_exptl_crystal_description block
_exptl_crystal_F_000 2084
_exptl_crystal_size_max 0.07
_exptl_crystal_size_mid 0.05
_exptl_crystal_size_min 0.03
_refine_diff_density_max 1.661
_refine_diff_density_min -0.717
_refine_diff_density_rms 0.091
_refine_ls_extinction_method none
_refine_ls_goodness_of_fit_ref 1.099
_refine_ls_hydrogen_treatment constr
_refine_ls_matrix_type full
_refine_ls_number_parameters 478
_refine_ls_number_reflns 9116
_refine_ls_number_restraints 0
_refine_ls_restrained_S_all 1.099
_refine_ls_R_factor_all 0.0437
_refine_ls_R_factor_gt 0.0356
_refine_ls_shift/su_max 0.001
_refine_ls_shift/su_mean 0.000
_refine_ls_structure_factor_coef Fsqd
_refine_ls_weighting_details 'w=1/[\s^2^(Fo^2^)+(0.0484P)^2^+2.7854P] where P=(Fo^2^+2Fc^2^)/3'
_refine_ls_weighting_scheme calc
_refine_ls_wR_factor_gt 0.0931
_refine_ls_wR_factor_ref 0.0972
_reflns_Friedel_coverage 0.000
_reflns_number_gt 7802
_reflns_number_total 9116
_reflns_threshold_expression 'I > 2\s(I)'
_cod_data_source_file d4sc04229h2.cif
_cod_data_source_block b23122305a0939_0m
_cod_depositor_comments 'Adding full bibliography for 1572573--1572580.cif.'
_cod_database_code 1572578
_shelx_shelxl_version_number 2014/7
_shelx_space_group_comment
;
The symmetry employed for this shelxl refinement is uniquely defined
by the following loop, which should always be used as a source of
symmetry information in preference to the above space-group names.
They are only intended as comments.
;
_shelx_estimated_absorpt_t_max 0.852
_shelx_estimated_absorpt_t_min 0.699
_olex2_refinement_description
;
1. Fixed Uiso
 At 1.2 times of:
  All C(H) groups, All C(H,H) groups
2.a Secondary CH2 refined with riding coordinates:
 C00C(H00A,H00B), C00D(H00C,H00D), C00F(H00E,H00F), C00H(H00G,H00H), C00L(H00I,
 H00L), C00W(H00M,H00N)
2.b Aromatic/amide H refined with riding coordinates:
 C00J(H00J), C00K(H00K), C00P(H00P), C00Q(H00Q), C00R(H00R), C00S(H00S),
 C00T(H00T), C00U(H00U), C00V(H00V), C00X(H00X), C00Y(H00Y), C010(H010),
 C011(H011), C012(H012), C013(H013), C015(H015), C016(H016), C017(H017),
 C018(H018), C01B(H01B), C01C(H01C), C01D(H01D), C01E(H01E), C01F(H01F),
 C01G(H01G), C01H(H01H)
;
_olex2_submission_special_instructions 'No special instructions were received'

loop_
_space_group_symop_operation_xyz
'x, y, z'
'-x+1/2, y+1/2, -z+1/2'
'-x, -y, -z'
'x-1/2, -y-1/2, z-1/2'

loop_
_atom_site_label
_atom_site_type_symbol
_atom_site_fract_x
_atom_site_fract_y
_atom_site_fract_z
_atom_site_U_iso_or_equiv
_atom_site_adp_type
_atom_site_occupancy
_atom_site_site_symmetry_order
_atom_site_calc_flag
_atom_site_refinement_flags_posn
_atom_site_refinement_flags_adp
_atom_site_refinement_flags_occupancy
_atom_site_disorder_assembly
_atom_site_disorder_group
Br01 Br 0.54461(2) 0.13956(2) 0.89021(2) 0.03838(9) Uani 1 1 d . . . . .
Br02 Br 0.27216(2) 0.15435(2) 0.77703(2) 0.04619(9) Uani 1 1 d . . . . .
Br03 Br 0.50703(3) 0.25542(2) 0.69135(2) 0.04802(10) Uani 1 1 d . . . . .
Br04 Br 0.47407(2) 0.01098(2) 0.69800(2) 0.04745(10) Uani 1 1 d . . . . .
Mn05 Mn 0.44717(3) 0.14124(3) 0.76184(2) 0.03286(10) Uani 1 1 d . . . . .
P006 P 0.34408(5) 0.52328(4) 0.15364(3) 0.02772(13) Uani 1 1 d . . . . .
P007 P 0.15881(5) 0.62193(4) 0.44267(3) 0.02872(14) Uani 1 1 d . . . . .
F008 F 0.54998(12) 0.41117(12) 0.57645(10) 0.0547(5) Uani 1 1 d . . . . .
F009 F 0.53956(14) 0.26464(13) 0.30897(11) 0.0605(5) Uani 1 1 d . . . . .
F00A F 0.41099(16) 0.23153(12) 0.39693(9) 0.0570(5) Uani 1 1 d . . . . .
C00C C 0.20533(19) 0.57755(16) 0.36720(13) 0.0305(5) Uani 1 1 d . . . . .
H00A H 0.2781 0.5708 0.3806 0.037 Uiso 1 1 calc R U . . .
H00B H 0.1759 0.5227 0.3576 0.037 Uiso 1 1 calc R U . . .
C00D C 0.1829(2) 0.62803(16) 0.29756(13) 0.0319(5) Uani 1 1 d . . . . .
H00C H 0.1114 0.6420 0.2879 0.038 Uiso 1 1 calc R U . . .
H00D H 0.2209 0.6796 0.3043 0.038 Uiso 1 1 calc R U . . .
C00E C 0.47388(19) 0.51672(15) 0.15251(13) 0.0296(5) Uani 1 1 d . . . . .
C00F C 0.32112(18) 0.57160(16) 0.23511(12) 0.0292(5) Uani 1 1 d . . . . .
H00E H 0.3490 0.5378 0.2775 0.035 Uiso 1 1 calc R U . . .
H00F H 0.3542 0.6254 0.2405 0.035 Uiso 1 1 calc R U . . .
C00G C 0.26961(19) 0.50912(16) 0.53200(13) 0.0306(5) Uani 1 1 d . . . . .
C00H C 0.20935(19) 0.58244(17) 0.23232(13) 0.0322(5) Uani 1 1 d . . . . .
H00G H 0.1816 0.6126 0.1876 0.039 Uiso 1 1 calc R U . . .
H00H H 0.1777 0.5280 0.2295 0.039 Uiso 1 1 calc R U . . .
C00I C 0.28686(19) 0.58190(16) 0.07725(12) 0.0311(5) Uani 1 1 d . . . . .
C00J C 0.2912(2) 0.43687(17) 0.49951(14) 0.0355(6) Uani 1 1 d . . . . .
H00J H 0.2407 0.4105 0.4664 0.043 Uiso 1 1 calc R U . . .
C00K C -0.0325(2) 0.58280(17) 0.38636(14) 0.0356(6) Uani 1 1 d . . . . .
H00K H -0.0093 0.5282 0.3908 0.043 Uiso 1 1 calc R U . . .
C00L C 0.2908(2) 0.42178(16) 0.14740(14) 0.0346(6) Uani 1 1 d . . . . .
H00I H 0.2177 0.4263 0.1392 0.042 Uiso 1 1 calc R U . . .
H00L H 0.3096 0.3935 0.1051 0.042 Uiso 1 1 calc R U . . .
C00M C 0.3244(2) 0.37109(16) 0.21463(14) 0.0335(6) Uani 1 1 d . . . . .
C00N C 0.03116(19) 0.64644(16) 0.41142(13) 0.0305(5) Uani 1 1 d . . . . .
C00O C 0.2292(2) 0.70958(16) 0.47798(13) 0.0337(6) Uani 1 1 d . . . . .
C00P C 0.4206(2) 0.34101(17) 0.23090(14) 0.0363(6) Uani 1 1 d . . . . .
H00P H 0.4672 0.3524 0.2000 0.044 Uiso 1 1 calc R U . . .
C00Q C -0.0026(2) 0.72671(17) 0.40438(14) 0.0349(6) Uani 1 1 d . . . . .
H00Q H 0.0402 0.7705 0.4219 0.042 Uiso 1 1 calc R U . . .
C00R C 0.3118(2) 0.73564(17) 0.45008(15) 0.0375(6) Uani 1 1 d . . . . .
H00R H 0.3283 0.7104 0.4081 0.045 Uiso 1 1 calc R U . . .
C00S C 0.3287(2) 0.65744(16) 0.06626(13) 0.0334(5) Uani 1 1 d . . . . .
H00S H 0.3867 0.6752 0.0978 0.040 Uiso 1 1 calc R U . . .
C00T C -0.1296(2) 0.59883(18) 0.35490(14) 0.0379(6) Uani 1 1 d . . . . .
H00T H -0.1734 0.5552 0.3387 0.045 Uiso 1 1 calc R U . . .
C00U C -0.1627(2) 0.67820(19) 0.34712(15) 0.0407(6) Uani 1 1 d . . . . .
H00U H -0.2292 0.6890 0.3249 0.049 Uiso 1 1 calc R U . . .
C00V C 0.3434(2) 0.54802(18) 0.58090(14) 0.0387(6) Uani 1 1 d . . . . .
H00V H 0.3302 0.5973 0.6041 0.046 Uiso 1 1 calc R U . . .
C00W C 0.16693(19) 0.54594(17) 0.51402(13) 0.0335(6) Uani 1 1 d . . . . .
H00M H 0.1497 0.5715 0.5581 0.040 Uiso 1 1 calc R U . . .
H00N H 0.1182 0.5021 0.4985 0.040 Uiso 1 1 calc R U . . .
C00X C 0.1595(2) 0.6056(2) -0.02628(14) 0.0434(7) Uani 1 1 d . . . . .
H00X H 0.1018 0.5880 -0.0582 0.052 Uiso 1 1 calc R U . . .
C00Y C 0.5057(2) 0.47493(17) 0.09536(14) 0.0360(6) Uani 1 1 d . . . . .
H00Y H 0.4585 0.4514 0.0579 0.043 Uiso 1 1 calc R U . . .
C00Z C 0.4569(2) 0.44162(18) 0.56171(15) 0.0396(6) Uani 1 1 d . . . . .
C010 C 0.2014(2) 0.55599(18) 0.03093(14) 0.0372(6) Uani 1 1 d . . . . .
H010 H 0.1722 0.5049 0.0385 0.045 Uiso 1 1 calc R U . . .
C011 C 0.2578(2) 0.35389(17) 0.26103(16) 0.0410(6) Uani 1 1 d . . . . .
H011 H 0.1921 0.3746 0.2503 0.049 Uiso 1 1 calc R U . . .
C012 C -0.1003(2) 0.74179(18) 0.37121(15) 0.0404(6) Uani 1 1 d . . . . .
H012 H -0.1237 0.7963 0.3653 0.049 Uiso 1 1 calc R U . . .
C013 C 0.6060(2) 0.46795(19) 0.09356(16) 0.0429(7) Uani 1 1 d . . . . .
H013 H 0.6275 0.4396 0.0549 0.052 Uiso 1 1 calc R U . . .
C014 C 0.4478(2) 0.29422(18) 0.29255(15) 0.0413(6) Uani 1 1 d . . . . .
C015 C 0.5435(2) 0.55195(19) 0.20661(15) 0.0409(6) Uani 1 1 d . . . . .
H015 H 0.5227 0.5807 0.2454 0.049 Uiso 1 1 calc R U . . .
C016 C 0.3851(2) 0.40227(18) 0.51429(15) 0.0405(6) Uani 1 1 d . . . . .
H016 H 0.3991 0.3526 0.4921 0.049 Uiso 1 1 calc R U . . .
C017 C 0.2047(2) 0.74709(18) 0.53956(15) 0.0432(7) Uani 1 1 d . . . . .
H017 H 0.1482 0.7298 0.5588 0.052 Uiso 1 1 calc R U . . .
C018 C 0.2855(2) 0.70654(18) 0.00922(14) 0.0397(6) Uani 1 1 d . . . . .
H018 H 0.3134 0.7582 0.0019 0.048 Uiso 1 1 calc R U . . .
C019 C 0.4367(2) 0.51246(19) 0.59450(15) 0.0427(7) Uani 1 1 d . . . . .
C01A C 0.3810(3) 0.27805(18) 0.33767(15) 0.0432(7) Uani 1 1 d . . . . .
C01B C 0.2012(2) 0.68004(19) -0.03711(14) 0.0422(7) Uani 1 1 d . . . . .
H01B H 0.1722 0.7134 -0.0765 0.051 Uiso 1 1 calc R U . . .
C01C C 0.2863(2) 0.30688(19) 0.32274(16) 0.0464(7) Uani 1 1 d . . . . .
H01C H 0.2405 0.2950 0.3541 0.056 Uiso 1 1 calc R U . . .
C01D C 0.3697(2) 0.79833(19) 0.48356(17) 0.0475(7) Uani 1 1 d . . . . .
H01D H 0.4261 0.8162 0.4646 0.057 Uiso 1 1 calc R U . . .
C01E C 0.6434(2) 0.5446(2) 0.20332(18) 0.0512(8) Uani 1 1 d . . . . .
H01E H 0.6912 0.5691 0.2398 0.061 Uiso 1 1 calc R U . . .
C01F C 0.6746(2) 0.5020(2) 0.14769(18) 0.0470(7) Uani 1 1 d . . . . .
H01F H 0.7434 0.4961 0.1468 0.056 Uiso 1 1 calc R U . . .
C01G C 0.3455(3) 0.8351(2) 0.54452(18) 0.0533(9) Uani 1 1 d . . . . .
H01G H 0.3856 0.8781 0.5675 0.064 Uiso 1 1 calc R U . . .
C01H C 0.2640(3) 0.8099(2) 0.57219(17) 0.0550(9) Uani 1 1 d . . . . .
H01H H 0.2480 0.8358 0.6141 0.066 Uiso 1 1 calc R U . . .
F1 F 0.51110(17) 0.54546(14) 0.64008(12) 0.0726(6) Uani 1 1 d . . . . .

loop_
_atom_site_aniso_label
_atom_site_aniso_U_11
_atom_site_aniso_U_22
_atom_site_aniso_U_33
_atom_site_aniso_U_23
_atom_site_aniso_U_13
_atom_site_aniso_U_12
Br01 0.03784(17) 0.04054(18) 0.03367(15) 0.00386(10) -0.00257(11) -0.00477(12)
Br02 0.03362(17) 0.0619(2) 0.04285(17) 0.00002(13) 0.00614(12) 0.00499(14)
Br03 0.0570(2) 0.0472(2) 0.03863(16) 0.00581(12) 0.00457(13) -0.01700(15)
Br04 0.04686(19) 0.0466(2) 0.04532(17) -0.00620(13) -0.00223(13) 0.01410(14)
Mn05 0.0318(2) 0.0352(2) 0.0308(2) 0.00282(15) 0.00327(16) -0.00037(17)
P006 0.0280(3) 0.0300(3) 0.0251(3) -0.0019(2) 0.0044(2) -0.0004(3)
P007 0.0294(3) 0.0303(3) 0.0274(3) 0.0026(2) 0.0077(2) 0.0038(3)
F008 0.0294(9) 0.0634(12) 0.0695(12) 0.0203(9) 0.0035(8) 0.0099(8)
F009 0.0434(11) 0.0715(14) 0.0658(12) 0.0197(10) 0.0067(9) 0.0066(9)
F00A 0.0741(13) 0.0540(11) 0.0417(9) 0.0129(8) 0.0069(8) -0.0002(10)
C00C 0.0316(13) 0.0314(14) 0.0296(11) 0.0013(9) 0.0087(9) 0.0039(11)
C00D 0.0324(14) 0.0342(14) 0.0304(12) 0.0022(10) 0.0092(10) 0.0054(11)
C00E 0.0292(13) 0.0302(13) 0.0297(11) 0.0017(9) 0.0056(9) 0.0028(10)
C00F 0.0286(13) 0.0321(13) 0.0267(11) -0.0022(9) 0.0047(9) -0.0003(10)
C00G 0.0314(13) 0.0340(14) 0.0267(11) 0.0067(9) 0.0062(9) 0.0016(11)
C00H 0.0303(13) 0.0394(15) 0.0270(11) -0.0014(10) 0.0051(9) 0.0020(11)
C00I 0.0313(13) 0.0368(14) 0.0256(11) -0.0035(9) 0.0062(9) 0.0021(11)
C00J 0.0323(14) 0.0356(15) 0.0370(13) 0.0021(10) 0.0016(10) 0.0007(11)
C00K 0.0374(15) 0.0340(14) 0.0350(12) 0.0024(10) 0.0048(10) 0.0037(12)
C00L 0.0352(14) 0.0332(14) 0.0347(13) -0.0027(10) 0.0039(10) -0.0021(11)
C00M 0.0382(15) 0.0281(14) 0.0343(13) -0.0032(10) 0.0071(10) -0.0050(11)
C00N 0.0330(13) 0.0334(14) 0.0266(11) 0.0034(9) 0.0092(9) 0.0046(11)
C00O 0.0377(14) 0.0311(14) 0.0307(12) 0.0019(9) 0.0016(10) 0.0055(11)
C00P 0.0411(15) 0.0333(14) 0.0354(13) -0.0011(10) 0.0088(11) -0.0033(12)
C00Q 0.0364(14) 0.0317(14) 0.0371(13) 0.0015(10) 0.0080(10) 0.0039(11)
C00R 0.0332(14) 0.0362(15) 0.0417(14) 0.0027(11) 0.0026(11) 0.0034(12)
C00S 0.0354(14) 0.0338(14) 0.0307(12) -0.0024(10) 0.0049(10) 0.0026(11)
C00T 0.0340(14) 0.0389(16) 0.0398(14) 0.0023(11) 0.0034(11) -0.0009(12)
C00U 0.0326(14) 0.0475(18) 0.0408(14) 0.0053(12) 0.0030(11) 0.0048(13)
C00V 0.0440(16) 0.0387(16) 0.0317(13) 0.0005(10) 0.0016(11) 0.0042(13)
C00W 0.0320(14) 0.0372(15) 0.0328(12) 0.0071(10) 0.0102(10) 0.0043(11)
C00X 0.0378(15) 0.0558(19) 0.0338(13) -0.0045(12) -0.0024(11) 0.0053(14)
C00Y 0.0379(15) 0.0388(15) 0.0323(12) -0.0018(10) 0.0092(10) 0.0035(12)
C00Z 0.0291(14) 0.0441(17) 0.0455(15) 0.0169(12) 0.0062(11) 0.0065(12)
C010 0.0358(15) 0.0422(16) 0.0325(12) -0.0047(10) 0.0025(10) -0.0010(12)
C011 0.0439(17) 0.0336(15) 0.0479(16) 0.0021(11) 0.0151(13) -0.0032(12)
C012 0.0394(16) 0.0392(16) 0.0422(14) 0.0059(11) 0.0060(11) 0.0117(13)
C013 0.0434(16) 0.0454(17) 0.0440(15) 0.0044(12) 0.0189(12) 0.0114(14)
C014 0.0385(16) 0.0391(16) 0.0431(14) -0.0020(12) -0.0017(11) 0.0011(13)
C015 0.0340(15) 0.0496(18) 0.0383(14) -0.0066(12) 0.0040(11) 0.0013(13)
C016 0.0388(15) 0.0394(16) 0.0433(14) 0.0028(11) 0.0071(11) 0.0075(13)
C017 0.0540(18) 0.0426(17) 0.0332(13) -0.0012(11) 0.0079(12) 0.0057(14)
C018 0.0512(17) 0.0371(15) 0.0319(12) 0.0017(10) 0.0097(11) 0.0082(13)
C019 0.0370(15) 0.0488(18) 0.0377(14) 0.0085(12) -0.0068(11) -0.0056(13)
C01A 0.0620(19) 0.0329(15) 0.0346(13) 0.0008(11) 0.0078(12) -0.0054(14)
C01B 0.0497(17) 0.0460(17) 0.0296(12) 0.0016(11) 0.0030(11) 0.0146(14)
C01C 0.0555(19) 0.0400(17) 0.0477(16) 0.0023(12) 0.0202(13) -0.0042(14)
C01D 0.0436(17) 0.0392(17) 0.0551(17) 0.0036(13) -0.0044(13) -0.0038(14)
C01E 0.0326(16) 0.067(2) 0.0517(17) -0.0066(15) -0.0009(12) 0.0007(15)
C01F 0.0320(15) 0.0539(19) 0.0567(18) 0.0134(14) 0.0120(13) 0.0091(14)
C01G 0.064(2) 0.0364(17) 0.0513(18) 0.0003(13) -0.0143(15) -0.0044(15)
C01H 0.078(2) 0.0446(19) 0.0395(16) -0.0088(13) 0.0016(15) 0.0061(17)
F1 0.0664(14) 0.0676(14) 0.0713(13) -0.0119(11) -0.0232(10) -0.0023(11)

loop_
_atom_type_symbol
_atom_type_description
_atom_type_scat_dispersion_real
_atom_type_scat_dispersion_imag
_atom_type_scat_source
Br Br -0.9338 1.0006 'International Tables Vol C Tables 4.2.6.8 and 6.1.1.4'
C C 0.0137 0.0067 'International Tables Vol C Tables 4.2.6.8 and 6.1.1.4'
F F 0.0583 0.0400 'International Tables Vol C Tables 4.2.6.8 and 6.1.1.4'
Mn Mn -0.0162 2.2332 'International Tables Vol C Tables 4.2.6.8 and 6.1.1.4'
P P 0.2543 0.3332 'International Tables Vol C Tables 4.2.6.8 and 6.1.1.4'
H H 0.0000 0.0000 'International Tables Vol C Tables 4.2.6.8 and 6.1.1.4'

loop_
_geom_angle_atom_site_label_1
_geom_angle_atom_site_label_2
_geom_angle_atom_site_label_3
_geom_angle
_geom_angle_site_symmetry_1
_geom_angle_site_symmetry_3
_geom_angle_publ_flag
Br02 Mn05 Br01 104.670(18) . . ?
Br02 Mn05 Br03 113.99(2) . . ?
Br02 Mn05 Br04 110.746(19) . . ?
Br03 Mn05 Br01 109.903(18) . . ?
Br04 Mn05 Br01 110.243(18) . . ?
Br04 Mn05 Br03 107.291(19) . . ?
C00E P006 C00F 110.93(11) . . ?
C00E P006 C00I 108.83(12) . . ?
C00E P006 C00L 109.50(12) . . ?
C00F P006 C00L 109.46(12) . . ?
C00I P006 C00F 109.05(12) . . ?
C00I P006 C00L 109.04(12) . . ?
C00C P007 C00W 108.35(12) . . ?
C00N P007 C00C 106.91(12) . . ?
C00N P007 C00O 111.89(12) . . ?
C00N P007 C00W 109.11(12) . . ?
C00O P007 C00C 111.95(13) . . ?
C00O P007 C00W 108.53(12) . . ?
P007 C00C H00A 108.8 . . ?
P007 C00C H00B 108.8 . . ?
H00A C00C H00B 107.7 . . ?
C00D C00C P007 113.82(18) . . ?
C00D C00C H00A 108.8 . . ?
C00D C00C H00B 108.8 . . ?
C00C C00D H00C 109.2 . . ?
C00C C00D H00D 109.2 . . ?
H00C C00D H00D 107.9 . . ?
C00H C00D C00C 112.1(2) . . ?
C00H C00D H00C 109.2 . . ?
C00H C00D H00D 109.2 . . ?
C00Y C00E P006 118.7(2) . . ?
C015 C00E P006 121.6(2) . . ?
C015 C00E C00Y 119.7(2) . . ?
P006 C00F H00E 109.7 . . ?
P006 C00F H00F 109.7 . . ?
H00E C00F H00F 108.2 . . ?
C00H C00F P006 110.01(16) . . ?
C00H C00F H00E 109.7 . . ?
C00H C00F H00F 109.7 . . ?
C00J C00G C00V 119.6(2) . . ?
C00J C00G C00W 120.2(2) . . ?
C00V C00G C00W 120.2(2) . . ?
C00D C00H C00F 113.7(2) . . ?
C00D C00H H00G 108.8 . . ?
C00D C00H H00H 108.8 . . ?
C00F C00H H00G 108.8 . . ?
C00F C00H H00H 108.8 . . ?
H00G C00H H00H 107.7 . . ?
C00S C00I P006 117.47(19) . . ?
C00S C00I C010 120.0(2) . . ?
C010 C00I P006 122.5(2) . . ?
C00G C00J H00J 119.3 . . ?
C00G C00J C016 121.5(3) . . ?
C016 C00J H00J 119.3 . . ?
C00N C00K H00K 119.9 . . ?
C00T C00K H00K 119.9 . . ?
C00T C00K C00N 120.1(3) . . ?
P006 C00L H00I 109.0 . . ?
P006 C00L H00L 109.0 . . ?
H00I C00L H00L 107.8 . . ?
C00M C00L P006 112.95(18) . . ?
C00M C00L H00I 109.0 . . ?
C00M C00L H00L 109.0 . . ?
C00P C00M C00L 121.2(2) . . ?
C00P C00M C011 119.2(3) . . ?
C011 C00M C00L 119.6(3) . . ?
C00K C00N P007 117.5(2) . . ?
C00K C00N C00Q 120.0(2) . . ?
C00Q C00N P007 122.1(2) . . ?
C00R C00O P007 121.8(2) . . ?
C00R C00O C017 120.0(3) . . ?
C017 C00O P007 117.9(2) . . ?
C00M C00P H00P 120.4 . . ?
C014 C00P C00M 119.3(3) . . ?
C014 C00P H00P 120.4 . . ?
C00N C00Q H00Q 120.5 . . ?
C00N C00Q C012 119.1(3) . . ?
C012 C00Q H00Q 120.5 . . ?
C00O C00R H00R 120.1 . . ?
C01D C00R C00O 119.8(3) . . ?
C01D C00R H00R 120.1 . . ?
C00I C00S H00S 120.1 . . ?
C018 C00S C00I 119.9(3) . . ?
C018 C00S H00S 120.1 . . ?
C00K C00T H00T 120.0 . . ?
C00U C00T C00K 119.9(3) . . ?
C00U C00T H00T 120.0 . . ?
C00T C00U H00U 119.8 . . ?
C012 C00U C00T 120.5(3) . . ?
C012 C00U H00U 119.8 . . ?
C00G C00V H00V 121.1 . . ?
C019 C00V C00G 117.9(3) . . ?
C019 C00V H00V 121.1 . . ?
P007 C00W H00M 109.2 . . ?
P007 C00W H00N 109.2 . . ?
C00G C00W P007 112.00(18) . . ?
C00G C00W H00M 109.2 . . ?
C00G C00W H00N 109.2 . . ?
H00M C00W H00N 107.9 . . ?
C010 C00X H00X 119.8 . . ?
C01B C00X H00X 119.8 . . ?
C01B C00X C010 120.5(3) . . ?
C00E C00Y H00Y 120.0 . . ?
C013 C00Y C00E 119.9(3) . . ?
C013 C00Y H00Y 120.0 . . ?
F008 C00Z C016 120.3(3) . . ?
F008 C00Z C019 118.6(3) . . ?
C019 C00Z C016 121.1(3) . . ?
C00I C010 H010 120.3 . . ?
C00X C010 C00I 119.4(3) . . ?
C00X C010 H010 120.3 . . ?
C00M C011 H011 119.6 . . ?
C01C C011 C00M 120.8(3) . . ?
C01C C011 H011 119.6 . . ?
C00Q C012 H012 119.8 . . ?
C00U C012 C00Q 120.4(3) . . ?
C00U C012 H012 119.8 . . ?
C00Y C013 H013 119.9 . . ?
C01F C013 C00Y 120.2(3) . . ?
C01F C013 H013 119.9 . . ?
F009 C014 C00P 120.2(3) . . ?
F009 C014 C01A 119.2(3) . . ?
C01A C014 C00P 120.6(3) . . ?
C00E C015 H015 120.4 . . ?
C01E C015 C00E 119.3(3) . . ?
C01E C015 H015 120.4 . . ?
C00J C016 H016 120.9 . . ?
C00Z C016 C00J 118.2(3) . . ?
C00Z C016 H016 120.9 . . ?
C00O C017 H017 120.5 . . ?
C01H C017 C00O 119.0(3) . . ?
C01H C017 H017 120.5 . . ?
C00S C018 H018 120.1 . . ?
C00S C018 C01B 119.9(3) . . ?
C01B C018 H018 120.1 . . ?
C00Z C019 C00V 121.8(3) . . ?
F1 C019 C00V 121.8(3) . . ?
F1 C019 C00Z 116.4(3) . . ?
F00A C01A C014 118.4(3) . . ?
F00A C01A C01C 120.5(3) . . ?
C01C C01A C014 121.1(3) . . ?
C00X C01B C018 120.4(3) . . ?
C00X C01B H01B 119.8 . . ?
C018 C01B H01B 119.8 . . ?
C011 C01C H01C 120.5 . . ?
C01A C01C C011 118.9(3) . . ?
C01A C01C H01C 120.5 . . ?
C00R C01D H01D 120.0 . . ?
C01G C01D C00R 120.0(3) . . ?
C01G C01D H01D 120.0 . . ?
C015 C01E H01E 119.6 . . ?
C01F C01E C015 120.9(3) . . ?
C01F C01E H01E 119.6 . . ?
C013 C01F C01E 120.1(3) . . ?
C013 C01F H01F 120.0 . . ?
C01E C01F H01F 120.0 . . ?
C01D C01G H01G 119.8 . . ?
C01H C01G C01D 120.5(3) . . ?
C01H C01G H01G 119.8 . . ?
C017 C01H H01H 119.7 . . ?
C01G C01H C017 120.6(3) . . ?
C01G C01H H01H 119.7 . . ?

loop_
_geom_bond_atom_site_label_1
_geom_bond_atom_site_label_2
_geom_bond_distance
_geom_bond_site_symmetry_2
_geom_bond_publ_flag
Br01 Mn05 2.5423(5) . ?
Br02 Mn05 2.4700(5) . ?
Br03 Mn05 2.5099(5) . ?
Br04 Mn05 2.5073(5) . ?
P006 C00E 1.784(3) . ?
P006 C00F 1.795(2) . ?
P006 C00I 1.789(3) . ?
P006 C00L 1.814(3) . ?
P007 C00C 1.802(2) . ?
P007 C00N 1.790(3) . ?
P007 C00O 1.793(3) . ?
P007 C00W 1.818(3) . ?
F008 C00Z 1.353(3) . ?
F009 C014 1.332(3) . ?
F00A C01A 1.352(3) . ?
C00C H00A 0.9900 . ?
C00C H00B 0.9900 . ?
C00C C00D 1.532(3) . ?
C00D H00C 0.9900 . ?
C00D H00D 0.9900 . ?
C00D C00H 1.529(3) . ?
C00E C00Y 1.403(3) . ?
C00E C015 1.392(4) . ?
C00F H00E 0.9900 . ?
C00F H00F 0.9900 . ?
C00F C00H 1.532(3) . ?
C00G C00J 1.388(4) . ?
C00G C00V 1.396(4) . ?
C00G C00W 1.514(4) . ?
C00H H00G 0.9900 . ?
C00H H00H 0.9900 . ?
C00I C00S 1.396(4) . ?
C00I C010 1.398(3) . ?
C00J H00J 0.9500 . ?
C00J C016 1.388(4) . ?
C00K H00K 0.9500 . ?
C00K C00N 1.389(4) . ?
C00K C00T 1.384(4) . ?
C00L H00I 0.9900 . ?
C00L H00L 0.9900 . ?
C00L C00M 1.514(4) . ?
C00M C00P 1.390(4) . ?
C00M C011 1.393(4) . ?
C00N C00Q 1.395(4) . ?
C00O C00R 1.392(4) . ?
C00O C017 1.399(4) . ?
C00P H00P 0.9500 . ?
C00P C014 1.384(4) . ?
C00Q H00Q 0.9500 . ?
C00Q C012 1.396(4) . ?
C00R H00R 0.9500 . ?
C00R C01D 1.381(4) . ?
C00S H00S 0.9500 . ?
C00S C018 1.387(4) . ?
C00T H00T 0.9500 . ?
C00T C00U 1.379(4) . ?
C00U H00U 0.9500 . ?
C00U C012 1.375(4) . ?
C00V H00V 0.9500 . ?
C00V C019 1.387(4) . ?
C00W H00M 0.9900 . ?
C00W H00N 0.9900 . ?
C00X H00X 0.9500 . ?
C00X C010 1.389(4) . ?
C00X C01B 1.378(5) . ?
C00Y H00Y 0.9500 . ?
C00Y C013 1.383(4) . ?
C00Z C016 1.368(4) . ?
C00Z C019 1.365(4) . ?
C010 H010 0.9500 . ?
C011 H011 0.9500 . ?
C011 C01C 1.389(4) . ?
C012 H012 0.9500 . ?
C013 H013 0.9500 . ?
C013 C01F 1.377(4) . ?
C014 C01A 1.373(4) . ?
C015 H015 0.9500 . ?
C015 C01E 1.385(4) . ?
C016 H016 0.9500 . ?
C017 H017 0.9500 . ?
C017 C01H 1.388(5) . ?
C018 H018 0.9500 . ?
C018 C01B 1.389(4) . ?
C019 F1 1.327(3) . ?
C01A C01C 1.364(5) . ?
C01B H01B 0.9500 . ?
C01C H01C 0.9500 . ?
C01D H01D 0.9500 . ?
C01D C01G 1.381(5) . ?
C01E H01E 0.9500 . ?
C01E C01F 1.382(5) . ?
C01F H01F 0.9500 . ?
C01G H01G 0.9500 . ?
C01G C01H 1.372(5) . ?
C01H H01H 0.9500 . ?

loop_
_geom_torsion_atom_site_label_1
_geom_torsion_atom_site_label_2
_geom_torsion_atom_site_label_3
_geom_torsion_atom_site_label_4
_geom_torsion
_geom_torsion_site_symmetry_1
_geom_torsion_site_symmetry_2
_geom_torsion_site_symmetry_3
_geom_torsion_site_symmetry_4
_geom_torsion_publ_flag
P006 C00E C00Y C013 -179.2(2) . . . . ?
P006 C00E C015 C01E 179.6(2) . . . . ?
P006 C00F C00H C00D -176.38(18) . . . . ?
P006 C00I C00S C018 -178.0(2) . . . . ?
P006 C00I C010 C00X 178.4(2) . . . . ?
P006 C00L C00M C00P -71.9(3) . . . . ?
P006 C00L C00M C011 108.4(3) . . . . ?
P007 C00C C00D C00H -171.30(18) . . . . ?
P007 C00N C00Q C012 172.0(2) . . . . ?
P007 C00O C00R C01D -173.5(2) . . . . ?
P007 C00O C017 C01H 173.7(2) . . . . ?
F008 C00Z C016 C00J -178.5(2) . . . . ?
F008 C00Z C019 C00V 178.8(3) . . . . ?
F008 C00Z C019 F1 -1.2(4) . . . . ?
F009 C014 C01A F00A -0.8(4) . . . . ?
F009 C014 C01A C01C -179.8(3) . . . . ?
F00A C01A C01C C011 -179.4(3) . . . . ?
C00C P007 C00N C00K 60.5(2) . . . . ?
C00C P007 C00N C00Q -112.4(2) . . . . ?
C00C P007 C00O C00R -2.3(3) . . . . ?
C00C P007 C00O C017 -176.2(2) . . . . ?
C00C P007 C00W C00G 51.8(2) . . . . ?
C00C C00D C00H C00F -69.6(3) . . . . ?
C00E P006 C00F C00H 175.70(17) . . . . ?
C00E P006 C00I C00S -50.7(2) . . . . ?
C00E P006 C00I C010 131.6(2) . . . . ?
C00E P006 C00L C00M 68.8(2) . . . . ?
C00E C00Y C013 C01F 0.0(4) . . . . ?
C00E C015 C01E C01F -0.8(5) . . . . ?
C00F P006 C00E C00Y 175.1(2) . . . . ?
C00F P006 C00E C015 -5.0(3) . . . . ?
C00F P006 C00I C00S 70.4(2) . . . . ?
C00F P006 C00I C010 -107.3(2) . . . . ?
C00F P006 C00L C00M -53.0(2) . . . . ?
C00G C00J C016 C00Z -0.5(4) . . . . ?
C00G C00V C019 C00Z -0.1(4) . . . . ?
C00G C00V C019 F1 179.9(3) . . . . ?
C00I P006 C00E C00Y -64.9(2) . . . . ?
C00I P006 C00E C015 115.0(2) . . . . ?
C00I P006 C00F C00H 55.9(2) . . . . ?
C00I P006 C00L C00M -172.22(19) . . . . ?
C00I C00S C018 C01B -0.6(4) . . . . ?
C00J C00G C00V C019 0.6(4) . . . . ?
C00J C00G C00W P007 -94.7(3) . . . . ?
C00K C00N C00Q C012 -0.8(4) . . . . ?
C00K C00T C00U C012 -0.8(4) . . . . ?
C00L P006 C00E C00Y 54.2(2) . . . . ?
C00L P006 C00E C015 -125.9(2) . . . . ?
C00L P006 C00F C00H -63.4(2) . . . . ?
C00L P006 C00I C00S -170.1(2) . . . . ?
C00L P006 C00I C010 12.2(3) . . . . ?
C00L C00M C00P C014 -179.3(2) . . . . ?
C00L C00M C011 C01C 179.4(3) . . . . ?
C00M C00P C014 F009 179.8(2) . . . . ?
C00M C00P C014 C01A -0.5(4) . . . . ?
C00M C011 C01C C01A 0.4(5) . . . . ?
C00N P007 C00C C00D 50.3(2) . . . . ?
C00N P007 C00O C00R -122.3(2) . . . . ?
C00N P007 C00O C017 63.8(2) . . . . ?
C00N P007 C00W C00G 167.83(18) . . . . ?
C00N C00K C00T C00U 1.3(4) . . . . ?
C00N C00Q C012 C00U 1.2(4) . . . . ?
C00O P007 C00C C00D -72.6(2) . . . . ?
C00O P007 C00N C00K -176.58(19) . . . . ?
C00O P007 C00N C00Q 10.5(3) . . . . ?
C00O P007 C00W C00G -70.0(2) . . . . ?
C00O C00R C01D C01G -0.1(4) . . . . ?
C00O C017 C01H C01G 0.1(5) . . . . ?
C00P C00M C011 C01C -0.4(4) . . . . ?
C00P C014 C01A F00A 179.5(3) . . . . ?
C00P C014 C01A C01C 0.6(5) . . . . ?
C00R C00O C017 C01H -0.3(4) . . . . ?
C00R C01D C01G C01H -0.2(5) . . . . ?
C00S C00I C010 C00X 0.7(4) . . . . ?
C00S C018 C01B C00X 0.8(4) . . . . ?
C00T C00K C00N P007 -173.6(2) . . . . ?
C00T C00K C00N C00Q -0.5(4) . . . . ?
C00T C00U C012 C00Q -0.5(4) . . . . ?
C00V C00G C00J C016 -0.3(4) . . . . ?
C00V C00G C00W P007 84.7(3) . . . . ?
C00W P007 C00C C00D 167.76(19) . . . . ?
C00W P007 C00N C00K -56.5(2) . . . . ?
C00W P007 C00N C00Q 130.6(2) . . . . ?
C00W P007 C00O C00R 117.2(2) . . . . ?
C00W P007 C00O C017 -56.7(2) . . . . ?
C00W C00G C00J C016 179.2(2) . . . . ?
C00W C00G C00V C019 -178.9(2) . . . . ?
C00Y C00E C015 C01E -0.5(4) . . . . ?
C00Y C013 C01F C01E -1.3(5) . . . . ?
C010 C00I C00S C018 -0.2(4) . . . . ?
C010 C00X C01B C018 -0.2(4) . . . . ?
C011 C00M C00P C014 0.4(4) . . . . ?
C014 C01A C01C C011 -0.5(5) . . . . ?
C015 C00E C00Y C013 0.9(4) . . . . ?
C015 C01E C01F C013 1.7(5) . . . . ?
C016 C00Z C019 C00V -0.6(4) . . . . ?
C016 C00Z C019 F1 179.4(3) . . . . ?
C017 C00O C00R C01D 0.3(4) . . . . ?
C019 C00Z C016 C00J 0.9(4) . . . . ?
C01B C00X C010 C00I -0.5(4) . . . . ?
C01D C01G C01H C017 0.2(5) . . . . ?
